data_4104986
loop_
_publ_author_name
'Yi-Chou Tsai'
'Hong-Zhang Chen'
'Chie-Chieh Chang'
'Jen-Shiang K. Yu'
'Gene-Hsiang Lee'
'Yu Wang'
'Ting-Shen Kuo'

_publ_section_title
;
 Journey from Mo-Mo Quadruple Bonds to Quintuple Bonds
;
_journal_name_full 'Journal of the American Chemical Society'
_journal_page_first 12534
_journal_page_last 12535
_journal_paper_doi 10.1021/ja905035f
_journal_volume 131
_journal_year 2009
_chemical_formula_sum 'C64 H104 Cl3 Li Mo2 N4 O2'
_chemical_formula_weight 1266.68
_chemical_name_systematic
; 
 ? 
;
_space_group_IT_number 14
_symmetry_cell_setting monoclinic
_symmetry_space_group_name_Hall '-P 2yn'
_symmetry_space_group_name_H-M 'P 1 21/n 1'
_atom_sites_solution_hydrogens geom
_atom_sites_solution_primary direct
_atom_sites_solution_secondary difmap
_audit_creation_method SHELXL-97
_cell_angle_alpha 90.00
_cell_angle_beta 100.8690(6)
_cell_angle_gamma 90.00
_cell_formula_units_Z 4
_cell_length_a 16.7531(2)
_cell_length_b 16.9193(2)
_cell_length_c 23.5981(3)
_cell_measurement_reflns_used 16011
_cell_measurement_temperature 150(2)
_cell_measurement_theta_max 27.50
_cell_measurement_theta_min 1.00
_cell_volume 6568.91(14)
_computing_cell_refinement DENZO-SMN
_computing_data_collection 'NONIUS COLLECT'
_computing_data_reduction DENZO-SMN
_computing_molecular_graphics 'Bruker SHELXTL'
_computing_publication_material 'Bruker SHELXTL'
_computing_structure_refinement 'SHELXL-97 (Sheldrick, 1997)'
_computing_structure_solution 'SHELXS-97 (Sheldrick, 1990)'
_diffrn_ambient_temperature 150(2)
_diffrn_measured_fraction_theta_full 0.997
_diffrn_measured_fraction_theta_max 0.997
_diffrn_measurement_device_type 'NONIUS KappaCCD'
_diffrn_measurement_method '\w scans'
_diffrn_radiation_monochromator graphite
_diffrn_radiation_source 'fine-focus sealed tube'
_diffrn_radiation_type MoK\a
_diffrn_radiation_wavelength 0.71073
_diffrn_reflns_av_R_equivalents 0.0395
_diffrn_reflns_av_sigmaI/netI 0.0519
_diffrn_reflns_limit_h_max 21
_diffrn_reflns_limit_h_min -21
_diffrn_reflns_limit_k_max 21
_diffrn_reflns_limit_k_min -21
_diffrn_reflns_limit_l_max 30
_diffrn_reflns_limit_l_min -30
_diffrn_reflns_number 41851
_diffrn_reflns_theta_full 27.50
_diffrn_reflns_theta_max 27.50
_diffrn_reflns_theta_min 1.38
_exptl_absorpt_coefficient_mu 0.547
_exptl_absorpt_correction_T_max 0.901
_exptl_absorpt_correction_T_min 0.830
_exptl_absorpt_correction_type multi-scan
_exptl_crystal_colour orange
_exptl_crystal_density_diffrn 1.281
_exptl_crystal_density_meas ?
_exptl_crystal_description block
_exptl_crystal_F_000 2680
_exptl_crystal_size_max 0.28
_exptl_crystal_size_mid 0.20
_exptl_crystal_size_min 0.20
_refine_diff_density_max 2.815
_refine_diff_density_min -2.143
_refine_diff_density_rms 0.213
_refine_ls_extinction_method none
_refine_ls_goodness_of_fit_ref 1.091
_refine_ls_hydrogen_treatment constr
_refine_ls_matrix_type full
_refine_ls_number_parameters 644
_refine_ls_number_reflns 15033
_refine_ls_number_restraints 14
_refine_ls_restrained_S_all 1.110
_refine_ls_R_factor_all 0.0830
_refine_ls_R_factor_gt 0.0546
_refine_ls_shift/su_max 0.016
_refine_ls_shift/su_mean 0.001
_refine_ls_structure_factor_coef Fsqd
_refine_ls_weighting_details 'calc w=1/[\s^2^(Fo^2^)+(0.0806P)^2^+9.1207P] where P=(Fo^2^+2Fc^2^)/3'
_refine_ls_weighting_scheme calc
_refine_ls_wR_factor_gt 0.1501
_refine_ls_wR_factor_ref 0.1656
_reflns_number_gt 10866
_reflns_number_total 15033
_reflns_threshold_expression >2sigma(I)
_cod_data_source_file ja905035f_si_003.cif
_cod_data_source_block ic13817
_cod_depositor_comments
;
The following automatic conversions were performed:

'_exptl_crystal_density_meas' value 'not_measured' was changed to '?'
- the value is perceived as not measured.

Automatic conversion script
Id: cif_fix_values 3008 2015-01-20 13:52:24Z robertas 
;
_cod_original_cell_volume 6568.90(14)
_cod_database_code 4104986

loop_
_symmetry_equiv_pos_as_xyz
'x, y, z'
'-x+1/2, y+1/2, -z+1/2'
'-x, -y, -z'
'x-1/2, -y-1/2, z-1/2'

loop_
_atom_site_label
_atom_site_type_symbol
_atom_site_fract_x
_atom_site_fract_y
_atom_site_fract_z
_atom_site_U_iso_or_equiv
_atom_site_adp_type
_atom_site_occupancy
_atom_site_symmetry_multiplicity
_atom_site_calc_flag
_atom_site_refinement_flags
_atom_site_disorder_assembly
_atom_site_disorder_group
Mo1 Mo 0.53825(2) 0.000990(19) 0.249787(13) 0.02351(10) Uani 1 1 d . . .
Mo2 Mo 0.460208(19) 0.096099(19) 0.254019(13) 0.02286(10) Uani 1 1 d . . .
Cl1 Cl 0.60768(6) 0.13395(6) 0.26106(4) 0.0326(2) Uani 1 1 d . . .
Cl2 Cl 0.46422(8) -0.12288(6) 0.23377(5) 0.0458(3) Uani 1 1 d . . .
Cl3 Cl 0.32184(6) 0.04928(8) 0.25077(5) 0.0448(3) Uani 1 1 d . . .
Li Li 0.3389(7) -0.0836(7) 0.2422(5) 0.077(3) Uani 1 1 d . . .
O1 O 0.2530(3) -0.1525(3) 0.2491(3) 0.125(2) Uani 1 1 d D . .
N1 N 0.5275(2) 0.0119(2) 0.15844(13) 0.0271(7) Uani 1 1 d . . .
N2 N 0.44085(19) 0.11689(19) 0.16259(13) 0.0262(7) Uani 1 1 d . . .
N3 N 0.56587(19) -0.01198(19) 0.34202(13) 0.0253(7) Uani 1 1 d . . .
N4 N 0.48104(19) 0.09375(19) 0.34604(13) 0.0241(7) Uani 1 1 d . . .
C1 C 0.4811(2) 0.0698(2) 0.13242(16) 0.0277(8) Uani 1 1 d . . .
H1 H 0.4766 0.0778 0.0921 0.033 Uiso 1 1 calc R . .
C2 C 0.5658(3) -0.0410(3) 0.12357(16) 0.0329(9) Uani 1 1 d . . .
C3 C 0.5193(3) -0.0966(3) 0.08752(17) 0.0373(10) Uani 1 1 d . . .
C4 C 0.5589(3) -0.1503(3) 0.0578(2) 0.0463(12) Uani 1 1 d . . .
H4 H 0.5279 -0.1881 0.0332 0.056 Uiso 1 1 calc R . .
C5 C 0.6427(3) -0.1499(3) 0.0633(2) 0.0561(14) Uani 1 1 d . . .
H5 H 0.6690 -0.1882 0.0438 0.067 Uiso 1 1 calc R . .
C6 C 0.6877(3) -0.0933(4) 0.0976(2) 0.0544(14) Uani 1 1 d . . .
H6 H 0.7450 -0.0922 0.1004 0.065 Uiso 1 1 calc R . .
C7 C 0.6511(3) -0.0376(3) 0.12828(18) 0.0428(11) Uani 1 1 d . B .
C8 C 0.4275(3) -0.0991(3) 0.07656(19) 0.0423(11) Uani 1 1 d . . .
H8 H 0.4084 -0.0614 0.1037 0.051 Uiso 1 1 calc R . .
C9 C 0.3922(4) -0.1806(3) 0.0851(2) 0.0628(15) Uani 1 1 d . . .
H9A H 0.4029 -0.2165 0.0548 0.094 Uiso 1 1 calc R . .
H9B H 0.3334 -0.1760 0.0831 0.094 Uiso 1 1 calc R . .
H9C H 0.4176 -0.2015 0.1230 0.094 Uiso 1 1 calc R . .
C10 C 0.3937(3) -0.0712(4) 0.0141(2) 0.0629(16) Uani 1 1 d . . .
H10A H 0.4122 -0.0171 0.0090 0.094 Uiso 1 1 calc R . .
H10B H 0.3342 -0.0724 0.0070 0.094 Uiso 1 1 calc R . .
H10C H 0.4135 -0.1064 -0.0133 0.094 Uiso 1 1 calc R . .
C11 C 0.7031(3) 0.0258(3) 0.16264(19) 0.0510(13) Uani 1 1 d D . .
H11A H 0.6639 0.0640 0.1747 0.061 Uiso 0.75 1 calc PR A 1
H11B H 0.6782 0.0359 0.1973 0.061 Uiso 0.25 1 d PR A 2
C12 C 0.7538(5) 0.0745(5) 0.1272(3) 0.066(2) Uiso 0.75 1 d PD B 1
H12A H 0.7841 0.1153 0.1517 0.099 Uiso 0.75 1 calc PR B 1
H12B H 0.7176 0.0995 0.0946 0.099 Uiso 0.75 1 calc PR B 1
H12C H 0.7920 0.0396 0.1125 0.099 Uiso 0.75 1 calc PR B 1
C13 C 0.7526(5) -0.0041(5) 0.2168(3) 0.062(2) Uiso 0.75 1 d PD B 1
H13A H 0.7965 -0.0373 0.2079 0.093 Uiso 0.75 1 calc PR B 1
H13B H 0.7182 -0.0354 0.2377 0.093 Uiso 0.75 1 calc PR B 1
H13C H 0.7758 0.0406 0.2408 0.093 Uiso 0.75 1 calc PR B 1
C12' C 0.7007(18) 0.1019(10) 0.1319(11) 0.078(8) Uiso 0.25 1 d PD B 2
H12D H 0.7133 0.1449 0.1599 0.116 Uiso 0.25 1 calc PR B 2
H12E H 0.6464 0.1100 0.1086 0.116 Uiso 0.25 1 calc PR B 2
H12F H 0.7410 0.1014 0.1066 0.116 Uiso 0.25 1 calc PR B 2
C13' C 0.7856(9) -0.0127(13) 0.1857(10) 0.056(5) Uiso 0.25 1 d PD B 2
H13D H 0.8122 0.0148 0.2207 0.085 Uiso 0.25 1 calc PR B 2
H13E H 0.8199 -0.0091 0.1564 0.085 Uiso 0.25 1 calc PR B 2
H13F H 0.7776 -0.0684 0.1946 0.085 Uiso 0.25 1 calc PR B 2
C14 C 0.3945(3) 0.1809(2) 0.13038(17) 0.0314(9) Uani 1 1 d . . .
C15 C 0.4330(3) 0.2529(3) 0.1250(2) 0.0428(11) Uani 1 1 d . . .
C16 C 0.3875(4) 0.3141(3) 0.0944(2) 0.0598(15) Uani 1 1 d . . .
H16 H 0.4130 0.3633 0.0900 0.072 Uiso 1 1 calc R . .
C17 C 0.3063(4) 0.3041(3) 0.0704(2) 0.0612(15) Uani 1 1 d . . .
H17 H 0.2760 0.3463 0.0503 0.073 Uiso 1 1 calc R . .
C18 C 0.2704(3) 0.2336(3) 0.0759(2) 0.0520(13) Uani 1 1 d . . .
H18 H 0.2148 0.2270 0.0588 0.062 Uiso 1 1 calc R . .
C19 C 0.3122(3) 0.1701(3) 0.10578(18) 0.0376(10) Uani 1 1 d . . .
C20 C 0.5229(3) 0.2665(3) 0.1487(2) 0.0515(13) Uani 1 1 d . . .
H20 H 0.5396 0.2279 0.1809 0.062 Uiso 1 1 calc R . .
C21 C 0.5433(4) 0.3484(4) 0.1731(3) 0.0780(19) Uani 1 1 d . . .
H21A H 0.5365 0.3869 0.1415 0.117 Uiso 1 1 calc R . .
H21B H 0.5998 0.3494 0.1939 0.117 Uiso 1 1 calc R . .
H21C H 0.5070 0.3619 0.1996 0.117 Uiso 1 1 calc R . .
C22 C 0.5736(4) 0.2495(4) 0.1037(3) 0.084(2) Uani 1 1 d . . .
H22A H 0.5645 0.1949 0.0903 0.126 Uiso 1 1 calc R . .
H22B H 0.6312 0.2571 0.1204 0.126 Uiso 1 1 calc R . .
H22C H 0.5579 0.2857 0.0710 0.126 Uiso 1 1 calc R . .
C23 C 0.2666(3) 0.0927(3) 0.1066(2) 0.0463(12) Uani 1 1 d . . .
H23 H 0.3024 0.0546 0.1320 0.056 Uiso 1 1 calc R . .
C24 C 0.2469(4) 0.0585(4) 0.0457(2) 0.0659(16) Uani 1 1 d . . .
H24A H 0.2085 0.0934 0.0210 0.099 Uiso 1 1 calc R . .
H24B H 0.2225 0.0060 0.0470 0.099 Uiso 1 1 calc R . .
H24C H 0.2969 0.0542 0.0301 0.099 Uiso 1 1 calc R . .
C25 C 0.1871(3) 0.1020(4) 0.1295(3) 0.0694(18) Uani 1 1 d . . .
H25A H 0.1993 0.1212 0.1694 0.104 Uiso 1 1 calc R . .
H25B H 0.1596 0.0507 0.1283 0.104 Uiso 1 1 calc R . .
H25C H 0.1517 0.1399 0.1054 0.104 Uiso 1 1 calc R . .
C26 C 0.5321(2) 0.0401(2) 0.37267(15) 0.0249(8) Uani 1 1 d . . .
H26 H 0.5446 0.0387 0.4136 0.030 Uiso 1 1 calc R . .
C27 C 0.6213(2) -0.0689(2) 0.37463(16) 0.0282(8) Uani 1 1 d . . .
C28 C 0.7047(2) -0.0508(3) 0.38881(16) 0.0311(9) Uani 1 1 d . . .
C29 C 0.7571(3) -0.1078(3) 0.41836(19) 0.0428(11) Uani 1 1 d . . .
H29 H 0.8136 -0.0966 0.4280 0.051 Uiso 1 1 calc R . .
C30 C 0.7291(3) -0.1796(3) 0.4338(2) 0.0491(13) Uani 1 1 d . . .
H30 H 0.7660 -0.2177 0.4533 0.059 Uiso 1 1 calc R . .
C31 C 0.6484(3) -0.1953(3) 0.42098(19) 0.0445(11) Uani 1 1 d . . .
H31 H 0.6292 -0.2444 0.4326 0.053 Uiso 1 1 calc R . .
C32 C 0.5926(3) -0.1413(3) 0.39100(18) 0.0358(10) Uani 1 1 d . . .
C33 C 0.7384(3) 0.0281(3) 0.37460(18) 0.0347(9) Uani 1 1 d . . .
H33 H 0.7010 0.0509 0.3404 0.042 Uiso 1 1 calc R . .
C34 C 0.7423(4) 0.0848(4) 0.4250(3) 0.0715(18) Uani 1 1 d . . .
H34A H 0.6880 0.0908 0.4341 0.107 Uiso 1 1 calc R . .
H34B H 0.7621 0.1363 0.4146 0.107 Uiso 1 1 calc R . .
H34C H 0.7795 0.0637 0.4587 0.107 Uiso 1 1 calc R . .
C35 C 0.8241(4) 0.0225(4) 0.3603(3) 0.0736(18) Uani 1 1 d . . .
H35A H 0.8635 0.0110 0.3956 0.110 Uiso 1 1 calc R . .
H35B H 0.8381 0.0728 0.3441 0.110 Uiso 1 1 calc R . .
H35C H 0.8254 -0.0199 0.3322 0.110 Uiso 1 1 calc R . .
C36 C 0.5028(3) -0.1636(3) 0.3801(2) 0.0516(13) Uani 1 1 d . . .
H36 H 0.4721 -0.1228 0.3540 0.062 Uiso 1 1 calc R . .
C37 C 0.4863(5) -0.2434(4) 0.3512(3) 0.086(2) Uani 1 1 d . . .
H37A H 0.5093 -0.2447 0.3160 0.129 Uiso 1 1 calc R . .
H37B H 0.4275 -0.2524 0.3414 0.129 Uiso 1 1 calc R . .
H37C H 0.5116 -0.2849 0.3776 0.129 Uiso 1 1 calc R . .
C38 C 0.4717(4) -0.1618(5) 0.4373(3) 0.080(2) Uani 1 1 d . . .
H38A H 0.4984 -0.2036 0.4627 0.120 Uiso 1 1 calc R . .
H38B H 0.4128 -0.1702 0.4297 0.120 Uiso 1 1 calc R . .
H38C H 0.4842 -0.1103 0.4559 0.120 Uiso 1 1 calc R . .
C39 C 0.4454(2) 0.1506(2) 0.37958(16) 0.0285(8) Uani 1 1 d . . .
C40 C 0.3738(3) 0.1330(3) 0.39992(17) 0.0376(10) Uani 1 1 d . . .
C41 C 0.3355(3) 0.1933(3) 0.42494(19) 0.0479(12) Uani 1 1 d . . .
H41 H 0.2861 0.1824 0.4377 0.057 Uiso 1 1 calc R . .
C42 C 0.3672(3) 0.2677(3) 0.4314(2) 0.0511(13) Uani 1 1 d . . .
H42 H 0.3389 0.3083 0.4473 0.061 Uiso 1 1 calc R . .
C43 C 0.4406(3) 0.2845(3) 0.4151(2) 0.0447(11) Uani 1 1 d . . .
H43 H 0.4634 0.3360 0.4212 0.054 Uiso 1 1 calc R . .
C44 C 0.4815(3) 0.2260(2) 0.38961(17) 0.0326(9) Uani 1 1 d . . .
C45 C 0.3415(3) 0.0482(3) 0.40080(19) 0.0462(12) Uani 1 1 d . . .
H45 H 0.3679 0.0150 0.3745 0.055 Uiso 1 1 calc R . .
C46 C 0.3660(4) 0.0162(4) 0.4624(2) 0.0646(16) Uani 1 1 d . . .
H46A H 0.4253 0.0188 0.4744 0.097 Uiso 1 1 calc R . .
H46B H 0.3481 -0.0389 0.4635 0.097 Uiso 1 1 calc R . .
H46C H 0.3404 0.0481 0.4886 0.097 Uiso 1 1 calc R . .
C47 C 0.2498(3) 0.0408(5) 0.3825(3) 0.0733(18) Uani 1 1 d . . .
H47A H 0.2233 0.0667 0.4112 0.110 Uiso 1 1 calc R . .
H47B H 0.2347 -0.0153 0.3798 0.110 Uiso 1 1 calc R . .
H47C H 0.2324 0.0660 0.3449 0.110 Uiso 1 1 calc R . .
C48 C 0.5643(3) 0.2442(3) 0.37648(19) 0.0389(10) Uani 1 1 d . . .
H48 H 0.5855 0.1949 0.3613 0.047 Uiso 1 1 calc R . .
C49 C 0.5620(4) 0.3080(4) 0.3312(3) 0.0752(19) Uani 1 1 d . . .
H49A H 0.5221 0.2938 0.2967 0.113 Uiso 1 1 calc R . .
H49B H 0.6158 0.3131 0.3210 0.113 Uiso 1 1 calc R . .
H49C H 0.5466 0.3584 0.3465 0.113 Uiso 1 1 calc R . .
C50 C 0.6231(3) 0.2674(4) 0.4322(3) 0.0679(17) Uani 1 1 d . . .
H50A H 0.6042 0.3163 0.4476 0.102 Uiso 1 1 calc R . .
H50B H 0.6775 0.2756 0.4238 0.102 Uiso 1 1 calc R . .
H50C H 0.6249 0.2250 0.4608 0.102 Uiso 1 1 calc R . .
C51 C 0.3053(5) -0.2744(5) 0.2165(4) 0.100 Uiso 1 1 d D . .
H51A H 0.3132 -0.2515 0.1799 0.150 Uiso 1 1 calc R . .
H51B H 0.2921 -0.3306 0.2111 0.150 Uiso 1 1 calc R . .
H51C H 0.3552 -0.2684 0.2454 0.150 Uiso 1 1 calc R . .
C52 C 0.2399(5) -0.2344(5) 0.2358(4) 0.100 Uiso 1 1 d D . .
H52A H 0.1905 -0.2394 0.2055 0.120 Uiso 1 1 calc R . .
H52B H 0.2290 -0.2617 0.2707 0.120 Uiso 1 1 calc R . .
C53 C 0.1760(5) -0.1231(5) 0.2663(4) 0.100 Uiso 1 1 d D . .
H53A H 0.1418 -0.1679 0.2745 0.120 Uiso 1 1 calc R . .
H53B H 0.1886 -0.0892 0.3011 0.120 Uiso 1 1 calc R . .
C54 C 0.1393(5) -0.0827(5) 0.2222(4) 0.100 Uiso 1 1 d D . .
H54A H 0.0822 -0.0991 0.2124 0.150 Uiso 1 1 calc R . .
H54B H 0.1658 -0.0922 0.1892 0.150 Uiso 1 1 calc R . .
H54C H 0.1421 -0.0263 0.2318 0.150 Uiso 1 1 calc R . .
O2 O 0.8899(3) 0.1805(2) 0.26205(17) 0.0680(11) Uani 1 1 d . . .
C55 C 0.7840(5) 0.2726(5) 0.2381(3) 0.090(2) Uani 1 1 d . . .
H55A H 0.8057 0.2931 0.2053 0.136 Uiso 1 1 calc R . .
H55B H 0.7539 0.3144 0.2537 0.136 Uiso 1 1 calc R . .
H55C H 0.7474 0.2281 0.2254 0.136 Uiso 1 1 calc R . .
C56 C 0.8515(5) 0.2455(4) 0.2833(3) 0.085(2) Uani 1 1 d . . .
H56A H 0.8911 0.2889 0.2940 0.102 Uiso 1 1 calc R . .
H56B H 0.8305 0.2297 0.3181 0.102 Uiso 1 1 calc R . .
C57 C 0.9649(4) 0.1598(5) 0.2969(3) 0.092(2) Uani 1 1 d . . .
H57A H 0.9575 0.1501 0.3369 0.110 Uiso 1 1 calc R . .
H57B H 1.0042 0.2036 0.2975 0.110 Uiso 1 1 calc R . .
C58 C 0.9971(3) 0.0860(3) 0.2728(2) 0.104(3) Uani 1 1 d . . .
H58A H 0.9635 0.0407 0.2791 0.156 Uiso 1 1 calc R . .
H58B H 1.0533 0.0769 0.2923 0.156 Uiso 1 1 calc R . .
H58C H 0.9954 0.0928 0.2313 0.156 Uiso 1 1 calc R . .
C59 C 0.0098(3) 0.0381(3) 0.4974(2) 0.0661(16) Uiso 1 1 d RD . .
H59A H 0.0432 0.0574 0.5340 0.079 Uiso 1 1 calc R . .
H59B H -0.0400 0.0708 0.4884 0.079 Uiso 1 1 calc R . .
C60 C 0.0544(5) 0.0434(5) 0.4520(3) 0.092(2) Uiso 1 1 d D . .
H60A H 0.1073 0.0157 0.4620 0.111 Uiso 1 1 calc R . .
H60B H 0.0233 0.0213 0.4156 0.111 Uiso 1 1 calc R . .
C61 C 0.0648(8) 0.1238(7) 0.4479(5) 0.162(4) Uiso 1 1 d D . .
H61A H 0.0125 0.1504 0.4461 0.242 Uiso 1 1 calc R . .
H61B H 0.0861 0.1357 0.4129 0.242 Uiso 1 1 calc R . .
H61C H 0.1034 0.1424 0.4817 0.242 Uiso 1 1 calc R . .
C62 C 0.5028(5) 0.4921(4) 0.4721(3) 0.087(2) Uiso 1 1 d D . .
H62A H 0.4480 0.4848 0.4481 0.104 Uiso 1 1 calc R . .
H62B H 0.5347 0.4433 0.4699 0.104 Uiso 1 1 calc R . .
C63 C 0.5435(6) 0.5600(6) 0.4518(4) 0.118(3) Uiso 1 1 d D . .
H63A H 0.5121 0.6094 0.4526 0.142 Uiso 1 1 calc R . .
H63B H 0.5993 0.5672 0.4740 0.142 Uiso 1 1 calc R . .
C64 C 0.5430(9) 0.5335(9) 0.3946(6) 0.200 Uiso 1 1 d D . .
H64A H 0.5746 0.4845 0.3957 0.300 Uiso 1 1 calc R . .
H64B H 0.5673 0.5741 0.3735 0.300 Uiso 1 1 calc R . .
H64C H 0.4869 0.5236 0.3750 0.300 Uiso 1 1 calc R . .

loop_
_atom_site_aniso_label
_atom_site_aniso_U_11
_atom_site_aniso_U_22
_atom_site_aniso_U_33
_atom_site_aniso_U_23
_atom_site_aniso_U_13
_atom_site_aniso_U_12
Mo1 0.02402(18) 0.02718(18) 0.01962(17) 0.00110(13) 0.00481(13) 0.00404(14)
Mo2 0.02498(18) 0.02356(17) 0.02047(17) 0.00056(13) 0.00542(12) 0.00219(13)
Cl1 0.0310(5) 0.0381(5) 0.0293(5) 0.0020(4) 0.0072(4) -0.0067(4)
Cl2 0.0732(8) 0.0285(5) 0.0337(5) -0.0009(4) 0.0048(5) -0.0077(5)
Cl3 0.0256(5) 0.0767(9) 0.0318(5) 0.0026(5) 0.0047(4) -0.0031(5)
Li 0.066(7) 0.084(8) 0.076(7) 0.001(6) 0.000(5) -0.032(6)
O1 0.066(3) 0.087(4) 0.226(7) -0.038(4) 0.040(4) -0.037(3)
N1 0.0292(17) 0.0351(18) 0.0178(15) 0.0018(13) 0.0067(13) 0.0074(14)
N2 0.0287(17) 0.0304(17) 0.0201(15) 0.0048(13) 0.0061(13) 0.0045(14)
N3 0.0241(16) 0.0320(17) 0.0197(15) 0.0031(13) 0.0039(13) -0.0017(14)
N4 0.0254(16) 0.0303(17) 0.0170(14) -0.0034(13) 0.0045(12) -0.0021(14)
C1 0.031(2) 0.033(2) 0.0197(18) 0.0033(16) 0.0059(16) 0.0023(17)
C2 0.039(2) 0.039(2) 0.0217(19) 0.0029(17) 0.0073(17) 0.0140(19)
C3 0.047(3) 0.041(2) 0.025(2) 0.0016(18) 0.0091(19) 0.011(2)
C4 0.059(3) 0.048(3) 0.033(2) -0.008(2) 0.012(2) 0.010(2)
C5 0.061(3) 0.068(4) 0.042(3) -0.004(3) 0.017(3) 0.030(3)
C6 0.043(3) 0.080(4) 0.043(3) -0.005(3) 0.013(2) 0.024(3)
C7 0.036(2) 0.064(3) 0.030(2) 0.004(2) 0.0107(19) 0.016(2)
C8 0.045(3) 0.047(3) 0.034(2) -0.011(2) 0.004(2) 0.004(2)
C9 0.067(4) 0.063(4) 0.058(3) -0.023(3) 0.009(3) -0.011(3)
C10 0.061(4) 0.086(4) 0.039(3) -0.004(3) -0.001(3) 0.020(3)
C11 0.033(2) 0.084(4) 0.039(3) -0.014(3) 0.015(2) 0.004(3)
C14 0.039(2) 0.032(2) 0.025(2) 0.0061(16) 0.0109(17) 0.0101(18)
C15 0.055(3) 0.037(2) 0.037(2) 0.012(2) 0.010(2) 0.007(2)
C16 0.090(4) 0.037(3) 0.049(3) 0.015(2) 0.006(3) 0.008(3)
C17 0.073(4) 0.053(3) 0.052(3) 0.015(3) -0.002(3) 0.029(3)
C18 0.053(3) 0.061(3) 0.039(3) 0.007(2) -0.001(2) 0.023(3)
C19 0.038(2) 0.044(3) 0.029(2) 0.0038(19) 0.0026(18) 0.011(2)
C20 0.053(3) 0.042(3) 0.058(3) 0.022(2) 0.009(2) -0.007(2)
C21 0.096(5) 0.068(4) 0.067(4) 0.001(3) 0.008(4) -0.020(4)
C22 0.065(4) 0.090(5) 0.104(6) -0.014(4) 0.033(4) -0.026(4)
C23 0.040(3) 0.056(3) 0.039(3) 0.004(2) -0.003(2) 0.004(2)
C24 0.071(4) 0.066(4) 0.054(3) -0.006(3) -0.005(3) 0.006(3)
C25 0.039(3) 0.105(5) 0.063(4) 0.012(4) 0.006(3) 0.007(3)
C26 0.0230(19) 0.035(2) 0.0164(17) -0.0010(15) 0.0023(14) -0.0061(16)
C27 0.031(2) 0.034(2) 0.0189(18) -0.0001(16) 0.0038(15) 0.0014(17)
C28 0.032(2) 0.038(2) 0.0230(19) 0.0018(17) 0.0065(16) 0.0013(18)
C29 0.035(2) 0.057(3) 0.037(2) 0.010(2) 0.0084(19) 0.015(2)
C30 0.062(3) 0.046(3) 0.042(3) 0.013(2) 0.017(2) 0.022(3)
C31 0.066(3) 0.032(2) 0.037(2) 0.0073(19) 0.014(2) 0.004(2)
C32 0.047(3) 0.034(2) 0.026(2) -0.0007(17) 0.0068(19) -0.004(2)
C33 0.028(2) 0.041(2) 0.034(2) 0.0022(19) 0.0030(17) 0.0008(19)
C34 0.092(5) 0.054(3) 0.070(4) -0.011(3) 0.018(4) -0.023(3)
C35 0.059(4) 0.070(4) 0.101(5) 0.010(4) 0.038(4) -0.006(3)
C36 0.054(3) 0.058(3) 0.038(3) 0.017(2) -0.002(2) -0.024(3)
C37 0.123(6) 0.058(4) 0.062(4) 0.014(3) -0.020(4) -0.046(4)
C38 0.049(3) 0.134(6) 0.059(4) 0.018(4) 0.015(3) -0.025(4)
C39 0.029(2) 0.037(2) 0.0194(18) -0.0043(16) 0.0048(15) 0.0008(17)
C40 0.033(2) 0.058(3) 0.023(2) -0.0067(19) 0.0058(17) -0.002(2)
C41 0.035(2) 0.075(4) 0.035(2) -0.013(2) 0.012(2) 0.002(2)
C42 0.053(3) 0.063(3) 0.039(3) -0.013(2) 0.013(2) 0.020(3)
C43 0.055(3) 0.039(3) 0.039(3) -0.008(2) 0.009(2) 0.007(2)
C44 0.039(2) 0.033(2) 0.024(2) -0.0053(17) 0.0026(17) 0.0033(19)
C45 0.043(3) 0.066(3) 0.033(2) -0.011(2) 0.015(2) -0.020(2)
C46 0.079(4) 0.078(4) 0.042(3) -0.001(3) 0.025(3) -0.023(3)
C47 0.050(3) 0.104(5) 0.069(4) -0.014(4) 0.021(3) -0.020(3)
C48 0.043(3) 0.033(2) 0.041(2) -0.0092(19) 0.011(2) -0.006(2)
C49 0.095(5) 0.056(4) 0.086(5) 0.021(3) 0.047(4) 0.006(3)
C50 0.049(3) 0.084(4) 0.069(4) -0.028(3) 0.006(3) -0.019(3)
O2 0.073(3) 0.063(3) 0.064(3) 0.008(2) 0.002(2) -0.007(2)
C55 0.085(5) 0.084(5) 0.105(6) 0.005(4) 0.026(5) -0.004(4)
C56 0.105(6) 0.068(4) 0.087(5) -0.007(4) 0.031(4) -0.020(4)
C57 0.074(5) 0.103(6) 0.089(5) 0.034(4) -0.007(4) -0.035(4)
C58 0.069(5) 0.085(6) 0.158(8) 0.026(5) 0.019(5) 0.010(4)

loop_
_atom_type_symbol
_atom_type_description
_atom_type_scat_dispersion_real
_atom_type_scat_dispersion_imag
_atom_type_scat_source
C C 0.0033 0.0016 'International Tables Vol C Tables 4.2.6.8 and 6.1.1.4'
H H 0.0000 0.0000 'International Tables Vol C Tables 4.2.6.8 and 6.1.1.4'
Li Li -0.0003 0.0001 'International Tables Vol C Tables 4.2.6.8 and 6.1.1.4'
N N 0.0061 0.0033 'International Tables Vol C Tables 4.2.6.8 and 6.1.1.4'
O O 0.0106 0.0060 'International Tables Vol C Tables 4.2.6.8 and 6.1.1.4'
Cl Cl 0.1484 0.1585 'International Tables Vol C Tables 4.2.6.8 and 6.1.1.4'
Mo Mo -1.6832 0.6857 'International Tables Vol C Tables 4.2.6.8 and 6.1.1.4'

loop_
_geom_angle_atom_site_label_1
_geom_angle_atom_site_label_2
_geom_angle_atom_site_label_3
_geom_angle
_geom_angle_site_symmetry_1
Mo2 Mo1 N1 92.72(9) .
Mo2 Mo1 N3 92.72(9) .
N1 Mo1 N3 172.45(12) .
Mo2 Mo1 Cl2 111.51(4) .
N1 Mo1 Cl2 88.53(10) .
N3 Mo1 Cl2 94.34(9) .
Mo2 Mo1 Cl1 65.68(3) .
N1 Mo1 Cl1 88.78(9) .
N3 Mo1 Cl1 88.70(9) .
Cl2 Mo1 Cl1 176.00(4) .
Mo1 Mo2 N4 92.90(9) .
Mo1 Mo2 N2 93.18(9) .
N4 Mo2 N2 171.63(12) .
Mo1 Mo2 Cl3 110.39(4) .
N4 Mo2 Cl3 89.89(9) .
N2 Mo2 Cl3 93.39(9) .
Mo1 Mo2 Cl1 65.49(3) .
N4 Mo2 Cl1 88.14(9) .
N2 Mo2 Cl1 89.15(9) .
Cl3 Mo2 Cl1 175.32(4) .
Mo1 Cl1 Mo2 48.83(2) .
Li Cl2 Mo1 100.9(3) .
Li Cl3 Mo2 100.9(3) .
O1 Li Cl2 124.5(7) .
O1 Li Cl3 119.5(6) .
Cl2 Li Cl3 115.8(4) .
C52 O1 C53 106.0(6) .
C52 O1 Li 132.0(6) .
C53 O1 Li 121.7(6) .
C1 N1 C2 118.6(3) .
C1 N1 Mo1 117.4(3) .
C2 N1 Mo1 124.0(2) .
C1 N2 C14 116.0(3) .
C1 N2 Mo2 116.3(2) .
C14 N2 Mo2 127.5(2) .
C26 N3 C27 116.5(3) .
C26 N3 Mo1 116.7(2) .
C27 N3 Mo1 126.7(2) .
C26 N4 C39 119.6(3) .
C26 N4 Mo2 117.6(2) .
C39 N4 Mo2 122.7(2) .
N1 C1 N2 120.4(3) .
C3 C2 C7 120.9(4) .
C3 C2 N1 120.4(4) .
C7 C2 N1 118.7(4) .
C4 C3 C2 118.8(4) .
C4 C3 C8 117.5(4) .
C2 C3 C8 123.6(4) .
C5 C4 C3 121.4(5) .
C6 C5 C4 119.3(5) .
C5 C6 C7 121.8(5) .
C6 C7 C2 117.8(5) .
C6 C7 C11 119.3(4) .
C2 C7 C11 122.8(4) .
C3 C8 C9 114.2(4) .
C3 C8 C10 109.3(4) .
C9 C8 C10 108.6(4) .
C13 C11 C12' 133.2(12) .
C13 C11 C7 113.2(5) .
C12' C11 C7 113.2(12) .
C13 C11 C13' 39.2(9) .
C12' C11 C13' 119.0(15) .
C7 C11 C13' 106.1(9) .
C13 C11 C12 112.2(5) .
C12' C11 C12 39.8(11) .
C7 C11 C12 114.1(5) .
C13' C11 C12 82.3(10) .
C15 C14 C19 120.7(4) .
C15 C14 N2 119.0(4) .
C19 C14 N2 120.2(4) .
C14 C15 C16 118.4(5) .
C14 C15 C20 122.7(4) .
C16 C15 C20 118.9(5) .
C17 C16 C15 121.2(5) .
C18 C17 C16 119.3(5) .
C17 C18 C19 122.5(5) .
C18 C19 C14 117.9(5) .
C18 C19 C23 117.7(4) .
C14 C19 C23 124.4(4) .
C22 C20 C21 109.0(5) .
C22 C20 C15 111.2(5) .
C21 C20 C15 114.5(5) .
C19 C23 C24 109.6(4) .
C19 C23 C25 112.9(5) .
C24 C23 C25 108.8(5) .
N4 C26 N3 119.9(3) .
C32 C27 C28 120.2(4) .
C32 C27 N3 120.6(4) .
C28 C27 N3 119.2(4) .
C29 C28 C27 118.0(4) .
C29 C28 C33 119.6(4) .
C27 C28 C33 122.3(4) .
C30 C29 C28 121.9(4) .
C31 C30 C29 119.3(4) .
C30 C31 C32 121.9(4) .
C27 C32 C31 118.7(4) .
C27 C32 C36 123.3(4) .
C31 C32 C36 117.9(4) .
C28 C33 C34 110.3(4) .
C28 C33 C35 113.4(4) .
C34 C33 C35 107.8(5) .
C37 C36 C32 112.7(5) .
C37 C36 C38 110.5(5) .
C32 C36 C38 109.5(4) .
C40 C39 C44 120.0(4) .
C40 C39 N4 121.0(4) .
C44 C39 N4 119.0(3) .
C41 C40 C39 118.7(4) .
C41 C40 C45 119.2(4) .
C39 C40 C45 121.8(4) .
C42 C41 C40 121.5(5) .
C41 C42 C43 120.4(5) .
C42 C43 C44 120.3(5) .
C43 C44 C39 118.8(4) .
C43 C44 C48 119.0(4) .
C39 C44 C48 122.1(4) .
C47 C45 C46 108.4(4) .
C47 C45 C40 114.4(5) .
C46 C45 C40 108.1(4) .
C44 C48 C49 112.9(4) .
C44 C48 C50 110.0(4) .
C49 C48 C50 110.4(5) .
O1 C52 C51 115.6(7) .
C54 C53 O1 104.9(7) .
C57 O2 C56 113.7(6) .
O2 C56 C55 109.0(6) .
O2 C57 C58 109.1(6) .
C59 C59 C60 107.6(6) 3_556
C61 C60 C59 102.0(8) .
C62 C62 C63 106.4(8) 3_666
C64 C63 C62 98.2(9) .

loop_
_geom_bond_atom_site_label_1
_geom_bond_atom_site_label_2
_geom_bond_distance
_geom_bond_site_symmetry_2
Mo1 Mo2 2.0876(4) .
Mo1 N1 2.137(3) .
Mo1 N3 2.149(3) .
Mo1 Cl2 2.4282(12) .
Mo1 Cl1 2.5235(10) .
Mo2 N4 2.134(3) .
Mo2 N2 2.150(3) .
Mo2 Cl3 2.4372(11) .
Mo2 Cl1 2.5272(10) .
Cl2 Li 2.247(13) .
Cl3 Li 2.280(13) .
Li O1 1.883(11) .
O1 C52 1.429(8) .
O1 C53 1.509(9) .
N1 C1 1.327(5) .
N1 C2 1.445(5) .
N2 C1 1.333(5) .
N2 C14 1.460(5) .
N3 C26 1.332(5) .
N3 C27 1.454(5) .
N4 C26 1.321(5) .
N4 C39 1.444(5) .
C2 C3 1.402(6) .
C2 C7 1.413(6) .
C3 C4 1.391(6) .
C3 C8 1.511(7) .
C4 C5 1.385(7) .
C5 C6 1.383(8) .
C6 C7 1.398(7) .
C7 C11 1.516(7) .
C8 C9 1.529(7) .
C8 C10 1.551(7) .
C11 C13 1.475(7) .
C11 C12' 1.476(10) .
C11 C13' 1.532(9) .
C11 C12 1.539(7) .
C14 C15 1.396(6) .
C14 C19 1.404(6) .
C15 C16 1.402(7) .
C15 C20 1.523(7) .
C16 C17 1.382(8) .
C17 C18 1.353(8) .
C18 C19 1.398(6) .
C19 C23 1.518(7) .
C20 C22 1.507(8) .
C20 C21 1.515(8) .
C23 C24 1.526(7) .
C23 C25 1.537(7) .
C27 C32 1.397(6) .
C27 C28 1.408(6) .
C28 C29 1.397(6) .
C28 C33 1.512(6) .
C29 C30 1.376(7) .
C30 C31 1.354(7) .
C31 C32 1.400(6) .
C32 C36 1.526(7) .
C33 C34 1.519(7) .
C33 C35 1.538(7) .
C36 C37 1.515(8) .
C36 C38 1.536(7) .
C39 C40 1.405(6) .
C39 C44 1.413(6) .
C40 C41 1.395(7) .
C40 C45 1.535(7) .
C41 C42 1.364(8) .
C42 C43 1.386(7) .
C43 C44 1.402(6) .
C44 C48 1.509(6) .
C45 C47 1.520(7) .
C45 C46 1.533(7) .
C48 C49 1.515(7) .
C48 C50 1.538(7) .
C51 C52 1.433(9) .
C53 C54 1.298(9) .
O2 C57 1.409(8) .
O2 C56 1.413(8) .
C55 C56 1.472(10) .
C57 C58 1.513(10) .
C59 C59 1.341(9) 3_556
C59 C60 1.421(8) .
C60 C61 1.377(11) .
C62 C62 1.366(11) 3_666
C62 C63 1.462(10) .
C63 C64 1.422(12) .
